data_2006523
loop_
_publ_author_name
'Jeyaraman, Jeyakanthan'
'Velmurugan, D.'

_publ_section_title
;
 4-Chlorophenyl 2,6-Dimethylphenyl Sulfone
;
_journal_issue 9
_journal_name_full 'Acta Crystallographica Section C'
_journal_page_first 1344
_journal_page_last 1345
_journal_paper_doi 10.1107/S0108270197005714
_journal_volume 53
_journal_year 1997
_chemical_formula_structural 'C14 H13 Cl O2 S'
_chemical_formula_sum 'C14 H13 Cl O2 S'
_chemical_formula_weight 280.75
_chemical_name_systematic '4-Chlorophenyl-2,6-dimethyl phenylsulphone'
_space_group_IT_number 15
_symmetry_cell_setting monoclinic
_symmetry_space_group_name_Hall '-C 2yc'
_symmetry_space_group_name_H-M 'C 1 2/c 1'
_audit_creation_method SHELXL
_cell_angle_alpha 90.00
_cell_angle_beta 126.580(11)
_cell_angle_gamma 90.00
_cell_formula_units_Z 8
_cell_length_a 20.239(5)
_cell_length_b 10.911(2)
_cell_length_c 15.197(6)
_cell_measurement_reflns_used 25
_cell_measurement_temperature 293(2)
_cell_measurement_theta_max 18
_cell_measurement_theta_min 14
_cell_volume 2694.9(14)
_computing_cell_refinement 'MSC/AFC Diffractometer Control Software'
_computing_data_collection
;MSC/AFC Diffractometer Control Software (Molecular Structure Corporation,
1988)
;
_computing_data_reduction 'MSC/AFC Diffractometer Control Software'
_computing_molecular_graphics 'ORTEP92 (Vickovi\'c, 1994)'
_computing_publication_material 'PARST (Nardelli, 1983)'
_computing_structure_refinement 'SHELXL-93 (Sheldrick, 1993)'
_computing_structure_solution 'SHELXS-86 (Sheldrick, 1985)'
_diffrn_ambient_temperature 293(2)
_diffrn_measurement_device 'Rigaku AFC-7S diffractometer'
_diffrn_measurement_method \w/2\q
_diffrn_radiation_monochromator graphite
_diffrn_radiation_source 'fine-focus sealed tube'
_diffrn_radiation_type MoK\a
_diffrn_radiation_wavelength 0.71069
_diffrn_reflns_av_R_equivalents 0.0325
_diffrn_reflns_av_sigmaI/netI 0.0302
_diffrn_reflns_limit_h_max 24
_diffrn_reflns_limit_h_min 0
_diffrn_reflns_limit_k_max 12
_diffrn_reflns_limit_k_min 0
_diffrn_reflns_limit_l_max 14
_diffrn_reflns_limit_l_min -18
_diffrn_reflns_number 2934
_diffrn_reflns_theta_max 25.02
_diffrn_reflns_theta_min 2.25
_diffrn_standards_decay_% <1
_diffrn_standards_interval_count 100
_diffrn_standards_interval_time 60
_diffrn_standards_number 3
_exptl_absorpt_coefficient_mu 0.429
_exptl_absorpt_correction_type none
_exptl_crystal_colour Transparent
_exptl_crystal_density_diffrn 1.384
_exptl_crystal_density_method 'not measured'
_exptl_crystal_description 'Rectangular block'
_exptl_crystal_F_000 1168
_exptl_crystal_size_max 0.20
_exptl_crystal_size_mid 0.15
_exptl_crystal_size_min 0.15
_refine_diff_density_max 0.29
_refine_diff_density_min -0.32
_refine_ls_extinction_method none
_refine_ls_goodness_of_fit_all 1.056
_refine_ls_goodness_of_fit_obs 1.118
_refine_ls_hydrogen_treatment 'H atoms refined'
_refine_ls_matrix_type fullcycle
_refine_ls_number_parameters 215
_refine_ls_number_reflns 2367
_refine_ls_number_restraints 0
_refine_ls_restrained_S_all 1.056
_refine_ls_restrained_S_obs 1.118
_refine_ls_R_factor_all 0.0712
_refine_ls_R_factor_obs .0513
_refine_ls_shift/esd_max 0.067
_refine_ls_shift/esd_mean 0.007
_refine_ls_structure_factor_coef Fsqd
_refine_ls_weighting_details 'w = 1/[\s^2^(Fo^2^)+(0.0666P)^2^+4.2184P] where P=(Fo^2^+2Fc^2^)/3'
_refine_ls_weighting_scheme calc
_refine_ls_wR_factor_all 0.1532
_refine_ls_wR_factor_obs .1371
_reflns_number_observed 1744
_reflns_number_total 2367
_reflns_observed_criterion >2sigma(I)
_cod_data_source_file mu1313.cif
_cod_data_source_block JEY
_cod_depositor_comments
;
The following automatic conversions were performed:
'_symmetry_cell_setting' value 'Monoclinic' changed to 'monoclinic'
according to '/home/saulius/struct/CIF-dictionaries/cif_core.dic'
dictionary named 'cif_core.dic' version 2.4.1 from
2010-06-29.

'_geom_bond_publ_flag' value 'YES' changed to 'yes' according
to '/home/saulius/struct/CIF-dictionaries/cif_core.dic' dictionary named
'cif_core.dic' version 2.4.1 from 2010-06-29 (5 times).

Automatic conversion script
Id: cif_fix_enum 1527 2010-12-29 10:47:43Z saulius 
;
_cod_original_cell_volume 2694.8(14)
_cod_original_sg_symbol_H-M 'C 2/c'
_cod_database_code 2006523

loop_
_symmetry_equiv_pos_as_xyz
'x, y, z'
'-x, y, -z+1/2'
'x+1/2, y+1/2, z'
'-x+1/2, y+1/2, -z+1/2'
'-x, -y, -z'
'x, -y, z-1/2'
'-x+1/2, -y+1/2, -z'
'x+1/2, -y+1/2, z-1/2'

loop_
_atom_site_aniso_label
_atom_site_aniso_U_11
_atom_site_aniso_U_22
_atom_site_aniso_U_33
_atom_site_aniso_U_12
_atom_site_aniso_U_13
_atom_site_aniso_U_23
S1 .0560(2) .0491(3) .0665(3) -.0029(2) .0398(2) -.0031(2)
Cl .1026(5) .0744(5) .1231(6) -.0377(4) .0525(5) -.0133(4)
O1 .0494(7) .0729(12) .0951(11) .0000(8) .0404(7) -.0104(9)
O2 .1011(9) .0611(11) .0815(9) -.0083(9) .0664(7) -.0007(8)
C1 .0483(9) .0528(13) .0628(11) -.0078(9) .0333(8) -.0116(10)
C2 .0524(10) .086(2) .0554(11) -.0117(12) .0296(9) -.0097(12)
C3 .0762(14) .128(3) .0676(13) -.016(2) .0449(11) -.024(2)
C4 .0842(14) .128(3) .098(2) -.022(2) .0613(12) -.053(2)
C5 .0706(13) .068(2) .119(2) -.0084(13) .0563(13) -.029(2)
C6 .0561(10) .0509(13) .0861(14) -.0087(10) .0432(10) -.0138(11)
C7 .098(2) .059(2) .135(2) .0134(14) .0783(15) .024(2)
C8 .085(2) .105(2) .0714(14) .005(2) .0443(12) .025(2)
C1' .0511(9) .0440(12) .0587(11) -.0024(9) .0307(8) -.0001(9)
C2' .0577(11) .0512(14) .0719(13) .0030(11) .0317(10) .0087(11)
C3' .0804(14) .0448(13) .083(2) .0003(12) .0436(12) .0060(12)
C4' .0705(13) .0556(15) .0759(14) -.0159(12) .0391(11) -.0043(12)
C5' .0549(13) .067(2) .091(2) .0000(13) .0275(13) -.0008(15)
C6' .0575(12) .0494(14) .083(2) .0025(11) .0291(11) .0003(12)

loop_
_atom_site_label
_atom_site_fract_x
_atom_site_fract_y
_atom_site_fract_z
_atom_site_U_iso_or_equiv
_atom_site_thermal_displace_type
_atom_site_calc_flag
_atom_site_refinement_flags
_atom_site_occupancy
_atom_site_disorder_group
_atom_site_type_symbol
H3 .1735(18) .097(3) 1.072(3) .123(11) Uiso d . 1 . H
H4 .1026(17) .285(3) 1.005(2) .121(11) Uiso d . 1 . H
H71 .0774(15) .266(3) .649(2) .098(9) Uiso d . 1 . H
H72 .1584(15) .335(3) .724(2) .085(8) Uiso d . 1 . H
H73 .0754(17) .383(3) .697(2) .118(11) Uiso d . 1 . H
H81 .2019(16) -.110(3) .949(2) .096(9) Uiso d . 1 . H
H82 .2302(15) -.059(3) 1.059(2) .087(9) Uiso d . 1 . H
H83 .2843(17) -.043(3) 1.022(2) .119(11) Uiso d . 1 . H
H9 .0806(16) .375(3) .842(2) .096(10) Uiso d . 1 . H
H2' .2143(13) -.215(3) .7964(18) .070(8) Uiso d . 1 . H
H3' .1185(14) -.381(2) .707(2) .079(8) Uiso d . 1 . H
H5' -.0695(17) -.137(3) .558(2) .104(10) Uiso d . 1 . H
H6' .0289(15) .025(3) .636(2) .084(8) Uiso d . 1 . H
S1 .19806(3) .04551(6) .78069(5) .0552(2) Uani d . 1 . S
Cl -.04933(5) -.39136(8) .56848(8) .1091(4) Uani d . 1 . Cl
O1 .27978(9) -.0011(2) .8559(2) .0741(6) Uani d . 1 . O
O2 .18181(11) .1154(2) .68955(14) .0739(5) Uani d . 1 . O
C1 .16865(12) .1294(2) .8527(2) .0545(6) Uani d . 1 . C
C2 .18459(14) .0757(3) .9481(2) .0660(7) Uani d . 1 . C
C3 .1589(2) .1382(4) 1.0024(2) .0892(10) Uani d . 1 . C
C4 .1208(2) .2493(4) .9663(3) .0993(11) Uani d . 1 . C
C5 .1061(2) .3011(3) .8745(3) .0863(10) Uani d . 1 . C
C6 .12948(13) .2438(2) .8137(2) .0638(7) Uani d . 1 . C
C7 .1103(2) .3109(3) .7148(3) .0917(10) Uani d . 1 . C
C8 .2276(2) -.0448(3) .9968(2) .0884(10) Uani d . 1 . C
C1' .12839(13) -.0798(2) .7248(2) .0525(6) Uani d . 1 . C
C2' .15767(14) -.1986(2) .7486(2) .0645(7) Uani d . 1 . C
C3' .1031(2) -.2949(2) .7007(2) .0726(8) Uani d . 1 . C
C4' .0204(2) -.2713(3) .6303(2) .0701(8) Uani d . 1 . C
C5' -.0092(2) -.1529(3) .6048(3) .0809(10) Uani d . 1 . C
C6' .0452(2) -.0570(2) .6526(2) .0710(8) Uani d . 1 . C

loop_
_atom_type_symbol
_atom_type_description
_atom_type_scat_dispersion_real
_atom_type_scat_dispersion_imag
_atom_type_scat_source
C C 0.0033 0.0016 'International Tables Vol C Tables 4.2.6.8 and 6.1.1.4'
Cl Cl 0.1484 0.1585 'International Tables Vol C Tables 4.2.6.8 and 6.1.1.4'
S S 0.1246 0.1234 'International Tables Vol C Tables 4.2.6.8 and 6.1.1.4'
O O 0.0106 0.0060 'International Tables Vol C Tables 4.2.6.8 and 6.1.1.4'
H H 0.0000 0.0000 'International Tables Vol C Tables 4.2.6.8 and 6.1.1.4'

loop_
_geom_angle_atom_site_label_1
_geom_angle_atom_site_label_2
_geom_angle_atom_site_label_3
_geom_angle
_geom_angle_publ_flag
O1 S1 O2 116.76(12) yes
O1 S1 C1' 108.61(11) yes
O2 S1 C1' 106.69(11) yes
O1 S1 C1 110.04(11) yes
O2 S1 C1 110.56(12) yes
C1' S1 C1 103.24(12) yes
C6 C1 C2 121.8(3) ?
C6 C1 S1 120.6(2) yes
C2 C1 S1 117.6(2) yes
C3 C2 C1 118.0(3) ?
C3 C2 C8 116.6(3) ?
C1 C2 C8 125.4(3) ?
C4 C3 C2 121.3(3) ?
C4 C3 H3 124.(2) ?
C2 C3 H3 115.(2) ?
C5 C4 C3 120.4(3) ?
C5 C4 H4 122.4(19) ?
C3 C4 H4 117.1(19) ?
C4 C5 C6 122.2(3) ?
C4 C5 H9 128.(2) ?
C6 C5 H9 109.(2) ?
C1 C6 C5 116.3(3) ?
C1 C6 C7 126.8(3) ?
C5 C6 C7 116.9(3) ?
C6 C7 H71 114.1(19) ?
C6 C7 H72 111.2(15) ?
H71 C7 H72 109.(3) ?
C6 C7 H73 112.(2) ?
H71 C7 H73 101.(2) ?
H72 C7 H73 109.(3) ?
C2 C8 H81 113.3(16) ?
C2 C8 H82 108.2(18) ?
H81 C8 H82 109.(3) ?
C2 C8 H83 112.(2) ?
H81 C8 H83 108.(3) ?
H82 C8 H83 105.(2) ?
C6' C1' C2' 120.5(2) ?
C6' C1' S1 119.2(2) yes
C2' C1' S1 120.2(2) yes
C3' C2' C1' 119.6(2) ?
C3' C2' H2' 119.5(17) ?
C1' C2' H2' 120.8(17) ?
C4' C3' C2' 119.4(2) ?
C4' C3' H3' 115.3(14) ?
C2' C3' H3' 125.1(14) ?
C3' C4' C5' 121.3(2) ?
C3' C4' Cl 120.1(2) yes
C5' C4' Cl 118.6(2) yes
C6' C5' C4' 119.3(2) ?
C6' C5' H5' 119.9(18) ?
C4' C5' H5' 120.6(18) ?
C5' C6' C1' 119.9(2) ?
C5' C6' H6' 122.9(15) ?
C1' C6' H6' 117.2(15) ?

loop_
_geom_bond_atom_site_label_1
_geom_bond_atom_site_label_2
_geom_bond_site_symmetry_2
_geom_bond_distance
_geom_bond_publ_flag
S1 O1 . 1.431(2) yes
S1 O2 . 1.437(2) yes
S1 C1' . 1.775(2) yes
S1 C1 . 1.779(3) yes
Cl C4' . 1.734(3) yes
C1 C6 . 1.406(3) ?
C1 C2 . 1.411(4) ?
C2 C3 . 1.389(5) ?
C2 C8 . 1.505(4) ?
C3 C4 . 1.364(5) ?
C4 C5 . 1.363(5) ?
C5 C6 . 1.410(5) ?
C6 C7 . 1.500(4) ?
C1' C6' . 1.378(3) ?
C1' C2' . 1.382(3) ?
C2' C3' . 1.376(4) ?
C3' C4' . 1.371(4) ?
C4' C5' . 1.379(4) ?
C5' C6' . 1.372(4) ?

loop_
_geom_torsion_atom_site_label_1
_geom_torsion_atom_site_label_2
_geom_torsion_atom_site_label_3
_geom_torsion_atom_site_label_4
_geom_torsion
O1 S1 C1 C6 134.9(2)
O2 S1 C1 C6 4.4(2)
C1' S1 C1 C6 -109.3(2)
O1 S1 C1 C2 -46.4(2)
O2 S1 C1 C2 -176.8(2)
C1' S1 C1 C2 69.4(2)
C6 C1 C2 C3 1.2(3)
S1 C1 C2 C3 -177.5(2)
C6 C1 C2 C8 -178.7(2)
S1 C1 C2 C8 2.6(3)
C1 C2 C3 C4 -1.2(4)
C8 C2 C3 C4 178.7(3)
C2 C3 C4 C5 0.7(5)
C3 C4 C5 C6 -0.3(5)
C2 C1 C6 C5 -0.8(3)
S1 C1 C6 C5 177.9(2)
C2 C1 C6 C7 179.1(2)
S1 C1 C6 C7 -2.2(3)
C4 C5 C6 C1 0.3(4)
C4 C5 C6 C7 -179.6(3)
O1 S1 C1' C6' 177.7(2)
O2 S1 C1' C6' -55.6(3)
C1 S1 C1' C6' 60.9(3)
O1 S1 C1' C2' -6.0(3)
O2 S1 C1' C2' 120.7(2)
C1 S1 C1' C2' -122.8(2)
C6' C1' C2' C3' -0.8(5)
S1 C1' C2' C3' -177.0(2)
C1' C2' C3' C4' -0.3(5)
C2' C3' C4' C5' 1.3(5)
C2' C3' C4' Cl 179.6(3)
C3' C4' C5' C6' -1.3(5)
Cl C4' C5' C6' -179.7(3)
C4' C5' C6' C1' 0.3(5)
C2' C1' C6' C5' 0.8(5)
S1 C1' C6' C5' 177.0(3)

loop_
_cod_related_entry_id
_cod_related_entry_database
_cod_related_entry_code
1 ChemSpider 21137520
